data_7230248
loop_
_publ_author_name
'Mahat Chhetri, Pradhumna'
'Yang, Xiang-Kai'
'Chen, Jhy-Der'

_publ_section_title
;
 Mercury halide coordination polymers exhibiting reversible structural
 transformation
;
_journal_issue 15
_journal_name_full CrystEngComm
_journal_page_first 2126
_journal_paper_doi 10.1039/C8CE00086G
_journal_volume 20
_journal_year 2018
_chemical_formula_sum 'C20 H18 Hg I2 N4 O2'
_chemical_formula_weight 800.77
_space_group_crystal_system orthorhombic
_space_group_IT_number 61
_space_group_name_Hall '-P 2ac 2ab'
_space_group_name_H-M_alt 'P b c a'
_symmetry_space_group_name_Hall '-P 2ac 2ab'
_symmetry_space_group_name_H-M 'P b c a'
_atom_sites_solution_hydrogens geom
_audit_creation_method SHELXL-2014/7
_audit_update_record
;
2017-12-01 deposited with the CCDC.
2018-03-02 downloaded from the CCDC.
;
_cell_angle_alpha 90
_cell_angle_beta 90
_cell_angle_gamma 90
_cell_formula_units_Z 8
_cell_length_a 16.9633(5)
_cell_length_b 9.3636(2)
_cell_length_c 29.0993(7)
_cell_measurement_reflns_used 5005
_cell_measurement_temperature 299(2)
_cell_measurement_theta_max 27.00
_cell_measurement_theta_min 2.40
_cell_volume 4622.1(2)
_computing_cell_refinement 'Bruker SAINT'
_computing_data_collection 'Bruker APEX2'
_computing_data_reduction 'Bruker SAINT'
_computing_molecular_graphics 'Bruker SHELXTL'
_computing_publication_material 'Bruker SHELXTL'
_computing_structure_refinement 'SHELXL-2014/7 (Sheldrick, 2014)'
_computing_structure_solution 'SHELXS-97 (Sheldrick, 2008)'
_diffrn_ambient_temperature 299(2)
_diffrn_measured_fraction_theta_full 0.999
_diffrn_measured_fraction_theta_max 0.999
_diffrn_measurement_device_type 'Bruker APEX-II CCD'
_diffrn_measurement_method '\f and \w scans'
_diffrn_radiation_type MoK\a
_diffrn_radiation_wavelength 0.71073
_diffrn_reflns_av_R_equivalents 0.0695
_diffrn_reflns_av_unetI/netI 0.0556
_diffrn_reflns_Laue_measured_fraction_full 0.999
_diffrn_reflns_Laue_measured_fraction_max 0.999
_diffrn_reflns_limit_h_max 20
_diffrn_reflns_limit_h_min -9
_diffrn_reflns_limit_k_max 11
_diffrn_reflns_limit_k_min -11
_diffrn_reflns_limit_l_max 35
_diffrn_reflns_limit_l_min -34
_diffrn_reflns_number 20835
_diffrn_reflns_point_group_measured_fraction_full 0.999
_diffrn_reflns_point_group_measured_fraction_max 0.999
_diffrn_reflns_theta_full 25.242
_diffrn_reflns_theta_max 25.996
_diffrn_reflns_theta_min 2.401
_exptl_absorpt_coefficient_mu 9.354
_exptl_absorpt_correction_T_max 0.7457
_exptl_absorpt_correction_T_min 0.5060
_exptl_absorpt_correction_type multi-scan
_exptl_absorpt_process_details 'sadabs v2008/1(bruker axs, 2008)'
_exptl_crystal_colour colourless
_exptl_crystal_density_diffrn 2.302
_exptl_crystal_description column
_exptl_crystal_F_000 2944
_exptl_crystal_size_max 0.500
_exptl_crystal_size_mid 0.300
_exptl_crystal_size_min 0.050
_refine_diff_density_max 0.697
_refine_diff_density_min -0.627
_refine_diff_density_rms 0.130
_refine_ls_extinction_method none
_refine_ls_goodness_of_fit_ref 0.975
_refine_ls_hydrogen_treatment constr
_refine_ls_matrix_type full
_refine_ls_number_parameters 282
_refine_ls_number_reflns 4533
_refine_ls_number_restraints 0
_refine_ls_restrained_S_all 0.975
_refine_ls_R_factor_all 0.0771
_refine_ls_R_factor_gt 0.0334
_refine_ls_shift/su_max 0.003
_refine_ls_shift/su_mean 0.000
_refine_ls_structure_factor_coef Fsqd
_refine_ls_weighting_details 'w=1/[\s^2^(Fo^2^)+(0.0148P)^2^] where P=(Fo^2^+2Fc^2^)/3'
_refine_ls_weighting_scheme calc
_refine_ls_wR_factor_gt 0.0487
_refine_ls_wR_factor_ref 0.0577
_reflns_Friedel_coverage 0.000
_reflns_number_gt 2832
_reflns_number_total 4533
_reflns_threshold_expression 'I > 2\s(I)'
_cod_data_source_file c8ce00086g2.cif
_cod_data_source_block 3
_cod_depositor_comments
;
The following automatic conversions were performed:

'_exptl_absorpt_correction_type' value 'multi_scan' changed to
'multi-scan' according to
/home/data/users/saulius/crontab/automatic-downloads/rss-feeds/RSC/lib/dictionaries/cif_core.dic
dictionary named 'cif_core.dic' version 2.4.2 from 2011-04-26.

Automatic conversion script
Id: cif_fix_values 4973 2017-02-22 13:04:09Z antanas 

 Adding full bibliography for 7230245--7230249.cif.
;
_cod_database_code 7230248
_shelx_shelxl_version_number 2014/7
_shelx_space_group_comment
; 
The symmetry employed for this shelxl refinement is uniquely defined 
by the following loop, which should always be used as a source of 
symmetry information in preference to the above space-group names. 
They are only intended as comments. 
;
_shelx_estimated_absorpt_t_min 0.089
_shelx_estimated_absorpt_t_max 0.652

loop_
_space_group_symop_operation_xyz
'x, y, z'
'-x+1/2, -y, z+1/2'
'-x, y+1/2, -z+1/2'
'x+1/2, -y+1/2, -z'
'-x, -y, -z'
'x-1/2, y, -z-1/2'
'x, -y-1/2, z-1/2'
'-x-1/2, y-1/2, z'

loop_
_atom_site_label
_atom_site_type_symbol
_atom_site_fract_x
_atom_site_fract_y
_atom_site_fract_z
_atom_site_U_iso_or_equiv
_atom_site_adp_type
_atom_site_occupancy
_atom_site_site_symmetry_order
_atom_site_calc_flag
_atom_site_refinement_flags_posn
_atom_site_refinement_flags_adp
_atom_site_refinement_flags_occupancy
Hg Hg 0.50202(2) 0.46094(3) 0.65127(2) 0.04237(8) Uani 1 1 d . . .
I1 I 0.5225(7) 0.5948(7) 0.5706(3) 0.0541(9) Uani 0.67(6) 1 d . . P
I1' I 0.5114(16) 0.5960(14) 0.5735(5) 0.061(3) Uani 0.33(6) 1 d . . P
I2 I 0.5675(10) 0.388(3) 0.7298(4) 0.061(2) Uani 0.36(5) 1 d . . P
I2' I 0.5744(5) 0.4143(14) 0.7303(2) 0.0544(12) Uani 0.64(5) 1 d . . P
O1 O 0.3093(2) 0.3820(5) 0.80558(13) 0.0459(11) Uani 1 1 d . . .
O2 O 0.2329(3) 0.6756(4) 1.04130(15) 0.0562(13) Uani 1 1 d . . .
N1 N 0.3738(3) 0.5480(5) 0.67929(16) 0.0382(13) Uani 1 1 d . . .
N2 N 0.2673(3) 0.6045(5) 0.78758(15) 0.0356(12) Uani 1 1 d . . .
H2A H 0.2475 0.6810 0.7991 0.043 Uiso 1 1 calc R U .
N3 N 0.1931(3) 0.9052(5) 1.04323(16) 0.0401(13) Uani 1 1 d . . .
H3A H 0.1977 0.9864 1.0297 0.048 Uiso 1 1 calc R U .
N4 N 0.0511(3) 0.7653(5) 1.12730(17) 0.0422(13) Uani 1 1 d . . .
C1 C 0.3294(4) 0.6293(7) 0.6514(2) 0.0417(16) Uani 1 1 d . . .
H1A H 0.3438 0.6364 0.6206 0.050 Uiso 1 1 calc R U .
C2 C 0.2640(4) 0.7020(7) 0.6660(2) 0.0464(18) Uani 1 1 d . . .
H2B H 0.2344 0.7563 0.6456 0.056 Uiso 1 1 calc R U .
C3 C 0.2432(4) 0.6930(6) 0.7115(2) 0.0408(16) Uani 1 1 d . . .
H3B H 0.1994 0.7422 0.7224 0.049 Uiso 1 1 calc R U .
C4 C 0.2879(3) 0.6104(6) 0.74088(18) 0.0304(14) Uani 1 1 d . . .
C5 C 0.3536(3) 0.5406(6) 0.72379(18) 0.0326(14) Uani 1 1 d . . .
H5A H 0.3846 0.4870 0.7437 0.039 Uiso 1 1 calc R U .
C6 C 0.2750(3) 0.4918(7) 0.8166(2) 0.0348(15) Uani 1 1 d . . .
C7 C 0.2372(3) 0.5130(7) 0.86326(18) 0.0395(16) Uani 1 1 d . . .
H7A H 0.2132 0.4239 0.8729 0.047 Uiso 1 1 calc R U .
H7B H 0.1956 0.5837 0.8606 0.047 Uiso 1 1 calc R U .
C8 C 0.2956(3) 0.5613(6) 0.89991(19) 0.0307(14) Uani 1 1 d . . .
C9 C 0.2767(3) 0.6754(6) 0.9283(2) 0.0349(15) Uani 1 1 d . . .
H9A H 0.2289 0.7223 0.9240 0.042 Uiso 1 1 calc R U .
C10 C 0.3267(3) 0.7216(6) 0.9628(2) 0.0353(15) Uani 1 1 d . . .
C11 C 0.3965(3) 0.6506(7) 0.9695(2) 0.0419(17) Uani 1 1 d . . .
H11A H 0.4310 0.6802 0.9925 0.050 Uiso 1 1 calc R U .
C12 C 0.4157(4) 0.5347(7) 0.9421(2) 0.0514(18) Uani 1 1 d . . .
H12A H 0.4628 0.4863 0.9471 0.062 Uiso 1 1 calc R U .
C13 C 0.3663(4) 0.4904(7) 0.9077(2) 0.0419(17) Uani 1 1 d . . .
H13A H 0.3801 0.4126 0.8895 0.050 Uiso 1 1 calc R U .
C14 C 0.3016(3) 0.8428(6) 0.99344(19) 0.0379(16) Uani 1 1 d . . .
H14A H 0.3473 0.8787 1.0098 0.045 Uiso 1 1 calc R U .
H14B H 0.2811 0.9198 0.9746 0.045 Uiso 1 1 calc R U .
C15 C 0.2397(3) 0.7989(7) 1.02764(19) 0.0320(14) Uani 1 1 d . . .
C16 C 0.1384(3) 0.8983(7) 1.07867(19) 0.0336(14) Uani 1 1 d . . .
C17 C 0.1193(4) 1.0200(7) 1.1027(2) 0.0456(17) Uani 1 1 d . . .
H17A H 0.1408 1.1073 1.0941 0.055 Uiso 1 1 calc R U .
C18 C 0.0687(4) 1.0128(7) 1.1391(2) 0.054(2) Uani 1 1 d . . .
H18A H 0.0559 1.0949 1.1555 0.064 Uiso 1 1 calc R U .
C19 C 0.0369(4) 0.8835(7) 1.1514(2) 0.0493(17) Uani 1 1 d . . .
H19A H 0.0046 0.8783 1.1771 0.059 Uiso 1 1 calc R U .
C20 C 0.1000(3) 0.7722(7) 1.0915(2) 0.0396(16) Uani 1 1 d . . .
H20A H 0.1089 0.6899 1.0744 0.048 Uiso 1 1 calc R U .

loop_
_atom_site_aniso_label
_atom_site_aniso_U_11
_atom_site_aniso_U_22
_atom_site_aniso_U_33
_atom_site_aniso_U_23
_atom_site_aniso_U_13
_atom_site_aniso_U_12
Hg 0.04410(14) 0.04355(15) 0.03947(14) 0.00256(13) -0.00362(13) -0.00079(13)
I1 0.056(2) 0.0613(14) 0.0448(12) 0.0102(17) 0.0045(12) -0.0048(9)
I1' 0.059(5) 0.069(3) 0.054(3) 0.033(4) 0.007(3) -0.006(2)
I2 0.064(4) 0.064(5) 0.056(3) 0.0063(18) -0.022(2) 0.012(3)
I2' 0.0448(12) 0.078(3) 0.0408(12) 0.0038(12) -0.0072(10) 0.0015(15)
O1 0.060(3) 0.030(3) 0.047(3) -0.001(2) 0.005(2) 0.005(2)
O2 0.079(3) 0.024(3) 0.065(3) 0.013(2) 0.032(3) 0.013(2)
N1 0.044(3) 0.035(3) 0.035(3) 0.004(3) -0.004(2) 0.004(3)
N2 0.050(3) 0.022(3) 0.035(3) -0.002(3) 0.003(2) 0.005(3)
N3 0.052(3) 0.017(3) 0.052(3) 0.005(3) 0.010(3) -0.002(3)
N4 0.060(4) 0.026(3) 0.041(3) -0.003(3) 0.004(3) 0.000(3)
C1 0.047(4) 0.043(4) 0.035(4) 0.002(3) -0.001(3) -0.003(3)
C2 0.050(4) 0.047(5) 0.042(4) 0.017(3) -0.011(3) 0.008(4)
C3 0.037(4) 0.039(4) 0.046(4) 0.007(3) -0.002(3) 0.007(3)
C4 0.039(3) 0.028(4) 0.025(3) 0.003(3) 0.001(3) -0.005(3)
C5 0.043(4) 0.030(4) 0.025(3) 0.002(3) -0.001(3) -0.002(3)
C6 0.035(4) 0.033(4) 0.036(4) 0.000(3) -0.003(3) -0.007(3)
C7 0.037(4) 0.045(4) 0.037(4) -0.006(3) 0.006(3) 0.001(3)
C8 0.035(3) 0.028(4) 0.029(3) 0.006(3) 0.002(3) -0.005(3)
C9 0.040(4) 0.031(4) 0.034(4) 0.009(3) 0.006(3) -0.001(3)
C10 0.038(4) 0.031(4) 0.037(4) 0.008(3) 0.005(3) -0.007(3)
C11 0.034(4) 0.047(5) 0.044(4) -0.007(4) 0.000(3) 0.000(3)
C12 0.038(4) 0.056(5) 0.060(5) -0.002(4) 0.000(3) 0.014(4)
C13 0.040(4) 0.041(4) 0.045(4) 0.000(3) 0.010(3) 0.004(3)
C14 0.051(4) 0.023(4) 0.040(4) 0.001(3) 0.003(3) -0.003(3)
C15 0.040(4) 0.027(4) 0.029(3) -0.002(3) 0.001(3) 0.002(3)
C16 0.039(3) 0.023(4) 0.039(4) -0.001(3) 0.002(3) 0.005(3)
C17 0.061(4) 0.023(4) 0.053(4) -0.002(4) 0.005(4) -0.001(3)
C18 0.086(6) 0.030(4) 0.045(5) -0.013(3) 0.009(4) 0.011(4)
C19 0.068(4) 0.039(4) 0.041(4) -0.005(4) 0.007(4) -0.004(4)
C20 0.046(4) 0.036(4) 0.036(4) -0.007(3) 0.002(3) 0.008(3)

loop_
_atom_type_symbol
_atom_type_description
_atom_type_scat_dispersion_real
_atom_type_scat_dispersion_imag
_atom_type_scat_source
C C 0.0033 0.0016 'International Tables Vol C Tables 4.2.6.8 and 6.1.1.4'
H H 0.0000 0.0000 'International Tables Vol C Tables 4.2.6.8 and 6.1.1.4'
N N 0.0061 0.0033 'International Tables Vol C Tables 4.2.6.8 and 6.1.1.4'
O O 0.0106 0.0060 'International Tables Vol C Tables 4.2.6.8 and 6.1.1.4'
I I -0.4742 1.8119 'International Tables Vol C Tables 4.2.6.8 and 6.1.1.4'
Hg Hg -2.3894 9.2266 'International Tables Vol C Tables 4.2.6.8 and 6.1.1.4'

loop_
_geom_angle_atom_site_label_1
_geom_angle_atom_site_label_2
_geom_angle_atom_site_label_3
_geom_angle
_geom_angle_site_symmetry_1
_geom_angle_site_symmetry_3
N4 Hg N1 93.25(16) 2_564 .
N4 Hg I1' 101.5(3) 2_564 .
N1 Hg I1' 100.5(6) . .
N4 Hg I2 100.5(6) 2_564 .
N1 Hg I2 99.9(3) . .
I1' Hg I2 149.0(7) . .
N4 Hg I2' 106.3(3) 2_564 .
N1 Hg I2' 100.18(17) . .
I1' Hg I2' 144.1(5) . .
I2 Hg I2' 5.9(6) . .
N4 Hg I1 101.91(17) 2_564 .
N1 Hg I1 104.4(3) . .
I1' Hg I1 4.1(7) . .
I2 Hg I1 145.7(5) . .
I2' Hg I1 141.1(3) . .
C5 N1 C1 118.1(5) . .
C5 N1 Hg 121.8(4) . .
C1 N1 Hg 118.8(4) . .
C6 N2 C4 127.5(5) . .
C6 N2 H2A 116.3 . .
C4 N2 H2A 116.3 . .
C15 N3 C16 127.3(5) . .
C15 N3 H3A 116.3 . .
C16 N3 H3A 116.3 . .
C19 N4 C20 118.9(6) . .
C19 N4 Hg 120.8(4) . 2_565
C20 N4 Hg 120.2(4) . 2_565
N1 C1 C2 123.1(6) . .
N1 C1 H1A 118.4 . .
C2 C1 H1A 118.4 . .
C1 C2 C3 118.6(6) . .
C1 C2 H2B 120.7 . .
C3 C2 H2B 120.7 . .
C2 C3 C4 119.4(6) . .
C2 C3 H3B 120.3 . .
C4 C3 H3B 120.3 . .
C3 C4 C5 118.9(5) . .
C3 C4 N2 119.1(5) . .
C5 C4 N2 122.0(5) . .
N1 C5 C4 121.8(5) . .
N1 C5 H5A 119.1 . .
C4 C5 H5A 119.1 . .
O1 C6 N2 122.4(6) . .
O1 C6 C7 123.1(6) . .
N2 C6 C7 114.5(5) . .
C6 C7 C8 113.0(5) . .
C6 C7 H7A 109.0 . .
C8 C7 H7A 109.0 . .
C6 C7 H7B 109.0 . .
C8 C7 H7B 109.0 . .
H7A C7 H7B 107.8 . .
C9 C8 C13 118.1(5) . .
C9 C8 C7 119.7(5) . .
C13 C8 C7 122.2(6) . .
C10 C9 C8 122.1(6) . .
C10 C9 H9A 119.0 . .
C8 C9 H9A 119.0 . .
C11 C10 C9 118.7(6) . .
C11 C10 C14 121.7(6) . .
C9 C10 C14 119.5(5) . .
C10 C11 C12 120.0(6) . .
C10 C11 H11A 120.0 . .
C12 C11 H11A 120.0 . .
C13 C12 C11 121.0(6) . .
C13 C12 H12A 119.5 . .
C11 C12 H12A 119.5 . .
C12 C13 C8 120.2(6) . .
C12 C13 H13A 119.9 . .
C8 C13 H13A 119.9 . .
C15 C14 C10 112.5(5) . .
C15 C14 H14A 109.1 . .
C10 C14 H14A 109.1 . .
C15 C14 H14B 109.1 . .
C10 C14 H14B 109.1 . .
H14A C14 H14B 107.8 . .
O2 C15 N3 122.0(6) . .
O2 C15 C14 122.5(5) . .
N3 C15 C14 115.4(5) . .
C17 C16 N3 119.7(6) . .
C17 C16 C20 117.0(5) . .
N3 C16 C20 123.3(6) . .
C18 C17 C16 120.1(6) . .
C18 C17 H17A 119.9 . .
C16 C17 H17A 119.9 . .
C17 C18 C19 119.5(6) . .
C17 C18 H18A 120.3 . .
C19 C18 H18A 120.3 . .
N4 C19 C18 121.7(6) . .
N4 C19 H19A 119.1 . .
C18 C19 H19A 119.1 . .
N4 C20 C16 122.6(6) . .
N4 C20 H20A 118.7 . .
C16 C20 H20A 118.7 . .

loop_
_geom_bond_atom_site_label_1
_geom_bond_atom_site_label_2
_geom_bond_distance
_geom_bond_site_symmetry_2
Hg N4 2.405(5) 2_564
Hg N1 2.462(5) .
Hg I1' 2.598(16) .
Hg I2 2.630(13) .
Hg I2' 2.644(7) .
Hg I1 2.683(8) .
O1 C6 1.224(7) .
O2 C15 1.226(6) .
N1 C5 1.341(6) .
N1 C1 1.343(7) .
N2 C6 1.358(7) .
N2 C4 1.404(6) .
N2 H2A 0.8600 .
N3 C15 1.351(7) .
N3 C16 1.388(7) .
N3 H3A 0.8600 .
N4 C19 1.332(7) .
N4 C20 1.333(7) .
N4 Hg 2.405(5) 2_565
C1 C2 1.370(8) .
C1 H1A 0.9300 .
C2 C3 1.371(8) .
C2 H2B 0.9300 .
C3 C4 1.380(7) .
C3 H3B 0.9300 .
C4 C5 1.385(7) .
C5 H5A 0.9300 .
C6 C7 1.514(8) .
C7 C8 1.525(8) .
C7 H7A 0.9700 .
C7 H7B 0.9700 .
C8 C9 1.388(8) .
C8 C13 1.390(8) .
C9 C10 1.383(7) .
C9 H9A 0.9300 .
C10 C11 1.373(8) .
C10 C14 1.505(8) .
C11 C12 1.387(8) .
C11 H11A 0.9300 .
C12 C13 1.369(8) .
C12 H12A 0.9300 .
C13 H13A 0.9300 .
C14 C15 1.504(7) .
C14 H14A 0.9700 .
C14 H14B 0.9700 .
C16 C17 1.375(8) .
C16 C20 1.400(8) .
C17 C18 1.366(8) .
C17 H17A 0.9300 .
C18 C19 1.373(9) .
C18 H18A 0.9300 .
C19 H19A 0.9300 .
C20 H20A 0.9300 .
